data_4346249
loop_
_publ_author_name
'Dolai, Malay'
'Biswas, Surajit'
'Escuer, Albert'
'Ali, Mahammad'

_publ_section_title
;
 Mn(II)- and Co(II)-Catalyzed Transformation of 2-Cyanopyrimidine to
 Methylimidate by Sodium Azide: Isolation, Structural Characterization,
 and Magnetic Studies on 2D Mn(II)- and Cu(II)-Complexes.
;
_journal_issue 14
_journal_name_full 'Inorganic chemistry'
_journal_page_first 7030
_journal_page_last 7037
_journal_paper_doi 10.1021/acs.inorgchem.5b01061
_journal_volume 54
_journal_year 2015
_chemical_formula_moiety 'C10 H6 Cu N12'
_chemical_formula_sum 'C10 H6 Cu N12'
_chemical_formula_weight 357.82
_space_group_IT_number 61
_space_group_name_Hall '-P 2ac 2ab'
_space_group_name_H-M_alt 'P b c a'
_symmetry_cell_setting orthorhombic
_symmetry_space_group_name_H-M 'P b c a'
_atom_sites_solution_hydrogens geom
_atom_sites_solution_primary direct
_atom_sites_solution_secondary difmap
_audit_creation_method SHELXL-97
_cell_angle_alpha 90.00
_cell_angle_beta 90.00
_cell_angle_gamma 90.00
_cell_formula_units_Z 4
_cell_length_a 8.2412(9)
_cell_length_b 9.5237(11)
_cell_length_c 17.800(2)
_cell_measurement_reflns_used 19824
_cell_measurement_temperature 296(2)
_cell_measurement_theta_max 32.13
_cell_measurement_theta_min 2.29
_cell_volume 1397.1(3)
_computing_cell_refinement 'BRUKER SMART APEX II CCD'
_computing_data_collection 'BRUKER SMART APEX II CCD'
_computing_data_reduction 'BRUKER SAINT'
_computing_molecular_graphics 'Diamond 3.0'
_computing_publication_material 'WINGX V1.80.01'
_computing_structure_refinement 'SHELXL-97 (Sheldrick, 2008)'
_computing_structure_solution 'SHELXS-97 (Sheldrick, 2008)'
_diffrn_ambient_temperature 296(2)
_diffrn_measured_fraction_theta_full 0.998
_diffrn_measured_fraction_theta_max 0.998
_diffrn_measurement_device_type 'BRUKER SMART APEX-II CCD'
_diffrn_measurement_method n/a
_diffrn_radiation_monochromator graphite
_diffrn_radiation_source 'fine-focus sealed tube'
_diffrn_radiation_type MoK\a
_diffrn_radiation_wavelength 0.71073
_diffrn_reflns_av_R_equivalents 0.0242
_diffrn_reflns_av_sigmaI/netI 0.0179
_diffrn_reflns_limit_h_max 12
_diffrn_reflns_limit_h_min -12
_diffrn_reflns_limit_k_max 14
_diffrn_reflns_limit_k_min -14
_diffrn_reflns_limit_l_max 26
_diffrn_reflns_limit_l_min -26
_diffrn_reflns_number 19824
_diffrn_reflns_theta_full 32.13
_diffrn_reflns_theta_max 32.13
_diffrn_reflns_theta_min 2.29
_exptl_absorpt_coefficient_mu 1.584
_exptl_absorpt_correction_T_max 0.789
_exptl_absorpt_correction_T_min 0.736
_exptl_absorpt_correction_type empirical
_exptl_absorpt_process_details SADABS
_exptl_crystal_colour Blue
_exptl_crystal_density_diffrn 1.701
_exptl_crystal_density_method 'not measured'
_exptl_crystal_description Block
_exptl_crystal_F_000 716.0
_exptl_crystal_size_max 0.20
_exptl_crystal_size_mid 0.18
_exptl_crystal_size_min 0.15
_refine_diff_density_max 0.798
_refine_diff_density_min -0.475
_refine_diff_density_rms 0.216
_refine_ls_extinction_coef 0.023(4)
_refine_ls_extinction_expression Fc^*^=kFc[1+0.001xFc^2^\l^3^/sin(2\q)]^-1/4^
_refine_ls_extinction_method SHELXL
_refine_ls_goodness_of_fit_ref 0.992
_refine_ls_hydrogen_treatment mixed
_refine_ls_matrix_type full
_refine_ls_number_parameters 119
_refine_ls_number_reflns 2453
_refine_ls_number_restraints 0
_refine_ls_restrained_S_all 0.992
_refine_ls_R_factor_all 0.0610
_refine_ls_R_factor_gt 0.0372
_refine_ls_shift/su_max 0.000
_refine_ls_shift/su_mean 0.000
_refine_ls_structure_factor_coef Fsqd
_refine_ls_weighting_details 'calc w=1/[\s^2^(Fo^2^)+(0.2000P)^2^+0.0000P] where P=(Fo^2^+2Fc^2^)/3'
_refine_ls_weighting_scheme calc
_refine_ls_wR_factor_gt 0.1305
_refine_ls_wR_factor_ref 0.1781
_reflns_number_gt 1658
_reflns_number_total 2453
_reflns_threshold_expression >2sigma(I)
_cod_data_source_file ic5b01061_si_003.cif
_cod_data_source_block 2a
_cod_depositor_comments
;
The following automatic conversions were performed:

data item '_exptl_absorpt_correction_type' value 'Empirical' was
changed to 'empirical' in accordance with the
/home/saulius/struct/COD-crude-data/automatic-downloads/DataCite-retrospective/ACS/depositions/lib/dictionaries/cif_core.dic
dictionary named 'cif_core.dic' version 2.4.2 last updated on
2011-04-26.

data item '_symmetry_cell_setting' value 'Orthorhombic' was changed
to 'orthorhombic' in accordance with the
/home/saulius/struct/COD-crude-data/automatic-downloads/DataCite-retrospective/ACS/depositions/lib/dictionaries/cif_core.dic
dictionary named 'cif_core.dic' version 2.4.2 last updated on
2011-04-26.

Automatic conversion script
Id: cif_fix_values 6909 2019-04-08 15:41:33Z antanas 
;
_cod_database_code 4346249

loop_
_symmetry_equiv_pos_as_xyz
'x, y, z'
'x+1/2, -y+1/2, -z'
'-x, y+1/2, -z+1/2'
'-x+1/2, -y, z+1/2'
'-x, -y, -z'
'-x-1/2, y-1/2, z'
'x, -y-1/2, z-1/2'
'x-1/2, y, -z-1/2'

loop_
_atom_site_label
_atom_site_type_symbol
_atom_site_fract_x
_atom_site_fract_y
_atom_site_fract_z
_atom_site_U_iso_or_equiv
_atom_site_adp_type
_atom_site_occupancy
_atom_site_symmetry_multiplicity
_atom_site_calc_flag
_atom_site_refinement_flags
N2 N 0.0034(2) 0.1911(3) 0.21193(11) 0.0478(5) Uani 1 1 d .
N1 N 0.0537(2) 0.02986(15) 0.11300(8) 0.0294(3) Uani 1 1 d .
Cu1 Cu 0.0000 0.0000 0.0000 0.0275(2) Uani 1 2 d S
C5 C -0.1154(2) 0.22208(18) 0.08877(9) 0.0314(4) Uani 1 1 d .
C4 C -0.01398(19) 0.1462(2) 0.14239(11) 0.0306(4) Uani 1 1 d .
C1 C 0.1690(3) -0.0100(2) 0.23225(15) 0.0472(6) Uani 1 1 d .
N5 N -0.2745(2) 0.35535(18) 0.02977(10) 0.0413(4) Uani 1 1 d .
C2 C 0.1457(3) -0.0474(2) 0.15885(11) 0.0402(5) Uani 1 1 d .
N3 N -0.12603(18) 0.17299(15) 0.01882(9) 0.0301(3) Uani 1 1 d .
N4 N -0.2263(2) 0.25845(16) -0.01792(12) 0.0372(4) Uani 1 1 d .
N6 N -0.2073(2) 0.33569(18) 0.09806(9) 0.0425(5) Uani 1 1 d .
C3 C 0.0957(3) 0.1110(3) 0.25660(12) 0.0502(6) Uani 1 1 d .
H1 H 0.232(4) -0.061(5) 0.2641(16) 0.073(8) Uiso 1 1 d .
H3 H 0.123(3) 0.145(3) 0.3066(19) 0.073(9) Uiso 1 1 d .
H2 H 0.190(3) -0.125(3) 0.1379(17) 0.056(7) Uiso 1 1 d .

loop_
_atom_site_aniso_label
_atom_site_aniso_U_11
_atom_site_aniso_U_22
_atom_site_aniso_U_33
_atom_site_aniso_U_23
_atom_site_aniso_U_13
_atom_site_aniso_U_12
N2 0.0560(12) 0.0553(13) 0.0322(9) -0.0123(9) -0.0092(6) 0.0129(8)
N1 0.0355(7) 0.0250(6) 0.0279(8) 0.0019(6) -0.0015(6) -0.0001(6)
Cu1 0.0364(3) 0.0230(3) 0.0230(3) -0.00217(9) -0.00432(9) 0.00612(10)
C5 0.0338(8) 0.0308(8) 0.0297(8) -0.0057(6) -0.0020(6) 0.0041(6)
C4 0.0324(8) 0.0303(9) 0.0291(10) -0.0036(7) -0.0014(6) 0.0007(6)
C1 0.0584(14) 0.0464(12) 0.0370(12) 0.0081(8) -0.0127(10) -0.0003(9)
N5 0.0478(10) 0.0404(9) 0.0357(9) -0.0068(7) -0.0074(7) 0.0160(7)
C2 0.0536(11) 0.0307(9) 0.0364(10) 0.0039(8) -0.0107(8) 0.0036(8)
N3 0.0356(7) 0.0262(7) 0.0287(7) -0.0027(6) -0.0052(6) 0.0050(6)
N4 0.0443(9) 0.0333(9) 0.0339(8) -0.0033(6) -0.0085(7) 0.0134(7)
N6 0.0492(10) 0.0421(10) 0.0362(9) -0.0098(7) -0.0066(6) 0.0147(7)
C3 0.0629(13) 0.0571(13) 0.0305(10) -0.0040(9) -0.0123(9) 0.0037(10)

loop_
_atom_type_symbol
_atom_type_description
_atom_type_scat_dispersion_real
_atom_type_scat_dispersion_imag
_atom_type_scat_source
C C 0.0033 0.0016 'International Tables Vol C Tables 4.2.6.8 and 6.1.1.4'
H H 0.0000 0.0000 'International Tables Vol C Tables 4.2.6.8 and 6.1.1.4'
N N 0.0061 0.0033 'International Tables Vol C Tables 4.2.6.8 and 6.1.1.4'
O O 0.0106 0.0060 'International Tables Vol C Tables 4.2.6.8 and 6.1.1.4'
Cu Cu 0.3201 1.2651 'International Tables Vol C Tables 4.2.6.8 and 6.1.1.4'

loop_
_geom_angle_atom_site_label_1
_geom_angle_atom_site_label_2
_geom_angle_atom_site_label_3
_geom_angle
_geom_angle_site_symmetry_1
_geom_angle_site_symmetry_3
C4 N2 C3 115.7(2) . .
C2 N1 C4 116.83(17) . .
C2 N1 Cu1 129.55(14) . .
C4 N1 Cu1 113.61(12) . .
N3 Cu1 N3 180.0 . 5
N3 Cu1 N1 99.57(6) . 5
N3 Cu1 N1 80.43(6) 5 5
N3 Cu1 N1 80.43(6) . .
N3 Cu1 N1 99.57(6) 5 .
N1 Cu1 N1 180.0 5 .
N3 Cu1 N5 88.02(6) . 2
N3 Cu1 N5 91.98(6) 5 2
N1 Cu1 N5 91.71(6) 5 2
N1 Cu1 N5 88.29(6) . 2
N3 Cu1 N5 91.98(6) . 6
N3 Cu1 N5 88.02(6) 5 6
N1 Cu1 N5 88.29(6) 5 6
N1 Cu1 N5 91.71(6) . 6
N5 Cu1 N5 180.00(11) 2 6
N6 C5 N3 111.34(16) . .
N6 C5 C4 130.31(16) . .
N3 C5 C4 118.33(15) . .
N2 C4 N1 126.00(19) . .
N2 C4 C5 121.02(18) . .
N1 C4 C5 112.98(16) . .
C2 C1 C3 117.3(2) . .
C2 C1 H1 123(2) . .
C3 C1 H1 120(2) . .
N4 N5 N6 111.11(15) . .
N4 N5 Cu1 119.99(12) . 2_455
N6 N5 Cu1 127.11(12) . 2_455
N1 C2 C1 121.3(2) . .
N1 C2 H2 115.3(19) . .
C1 C2 H2 123.4(19) . .
N4 N3 C5 106.57(15) . .
N4 N3 Cu1 138.81(13) . .
C5 N3 Cu1 114.60(11) . .
N5 N4 N3 107.42(17) . .
C5 N6 N5 103.56(15) . .
N2 C3 C1 122.8(2) . .
N2 C3 H3 118.7(17) . .
C1 C3 H3 118.1(17) . .

loop_
_geom_bond_atom_site_label_1
_geom_bond_atom_site_label_2
_geom_bond_distance
_geom_bond_site_symmetry_2
N2 C4 1.318(3) .
N2 C3 1.339(3) .
N1 C2 1.335(2) .
N1 C4 1.346(2) .
N1 Cu1 2.0790(15) .
Cu1 N3 1.9761(14) .
Cu1 N3 1.9761(14) 5
Cu1 N1 2.0790(15) 5
Cu1 N5 2.3730(15) 2
Cu1 N5 2.3730(15) 6
C5 N6 1.331(2) .
C5 N3 1.333(2) .
C5 C4 1.460(3) .
C1 C2 1.368(3) .
C1 C3 1.372(3) .
C1 H1 0.91(3) .
N5 N4 1.315(2) .
N5 N6 1.349(2) .
N5 Cu1 2.3730(15) 2_455
C2 H2 0.91(3) .
N3 N4 1.331(2) .
C3 H3 0.97(3) .
